data_7112531
loop_
_publ_author_name
'Zhu, Qilong'
'Shen, Chaojun'
'Tan, Chunhong'
'Sheng, Tianlu'
'Hu, Shengmin'
'Wu, Xintao'

_publ_section_title
;
 Bright blue emissions with temperature-dependent quantum yields from
 microporous metal-organic frameworks.
;
_journal_issue 4
_journal_name_full 'Chemical communications (Cambridge, England)'
_journal_page_first 531
_journal_page_last 533
_journal_paper_doi 10.1039/c1cc15138j
_journal_volume 48
_journal_year 2012
_chemical_formula_sum 'C29 H33 Cd N7 O8'
_chemical_formula_weight 719.77
_chemical_name_systematic
;
?
;
_space_group_IT_number 14
_symmetry_cell_setting monoclinic
_symmetry_space_group_name_Hall '-P 2ybc'
_symmetry_space_group_name_H-M 'P 1 21/c 1'
_atom_sites_solution_hydrogens geom
_atom_sites_solution_primary direct
_atom_sites_solution_secondary difmap
_audit_creation_method SHELXL-97
_cell_angle_alpha 90.00
_cell_angle_beta 108.881(12)
_cell_angle_gamma 90.00
_cell_formula_units_Z 4
_cell_length_a 12.943(4)
_cell_length_b 12.329(3)
_cell_length_c 23.867(5)
_cell_measurement_reflns_used 8690
_cell_measurement_temperature 293(2)
_cell_measurement_theta_max 27.4835
_cell_measurement_theta_min 3.1473
_cell_volume 3603.6(16)
_computing_cell_refinement 'CrystalClear (Rigaku/MSC Inc., 2005)'
_computing_data_collection 'CrystalClear (Rigaku/MSC Inc., 2005)'
_computing_data_reduction 'CrystalClear (Rigaku/MSC Inc., 2005)'
_computing_structure_refinement 'SHELXL-97 (Sheldrick, 1997)'
_computing_structure_solution 'SHELXS-97 (Sheldrick, 1990)'
_diffrn_ambient_temperature 293(2)
_diffrn_detector_area_resol_mean 14.6306
_diffrn_measured_fraction_theta_full 0.949
_diffrn_measured_fraction_theta_max 0.949
_diffrn_measurement_device_type 'Mercury70 (2x2 bin mode)'
_diffrn_measurement_method CCD_Profile_fitting
_diffrn_radiation_monochromator graphite
_diffrn_radiation_source 'fine-focus sealed tube'
_diffrn_radiation_type MoK\a
_diffrn_radiation_wavelength 0.71073
_diffrn_reflns_av_R_equivalents 0.0346
_diffrn_reflns_av_sigmaI/netI 0.0316
_diffrn_reflns_limit_h_max 16
_diffrn_reflns_limit_h_min -16
_diffrn_reflns_limit_k_max 16
_diffrn_reflns_limit_k_min -16
_diffrn_reflns_limit_l_max 28
_diffrn_reflns_limit_l_min -30
_diffrn_reflns_number 27237
_diffrn_reflns_theta_full 27.47
_diffrn_reflns_theta_max 27.47
_diffrn_reflns_theta_min 2.61
_exptl_absorpt_coefficient_mu 0.658
_exptl_absorpt_correction_T_max 1.0000
_exptl_absorpt_correction_T_min 0.5871
_exptl_absorpt_correction_type multi-scan
_exptl_absorpt_process_details 'SADABS (Sheldrick, 1996)'
_exptl_crystal_colour colorless
_exptl_crystal_density_diffrn 1.327
_exptl_crystal_density_method 'not measured'
_exptl_crystal_description block
_exptl_crystal_F_000 1472
_exptl_crystal_size_max 0.3000
_exptl_crystal_size_mid 0.2500
_exptl_crystal_size_min 0.1000
_refine_diff_density_max 1.296
_refine_diff_density_min -0.554
_refine_diff_density_rms 0.115
_refine_ls_extinction_method none
_refine_ls_goodness_of_fit_ref 0.975
_refine_ls_hydrogen_treatment constr
_refine_ls_matrix_type full
_refine_ls_number_parameters 406
_refine_ls_number_reflns 7817
_refine_ls_number_restraints 0
_refine_ls_restrained_S_all 0.975
_refine_ls_R_factor_all 0.0587
_refine_ls_R_factor_gt 0.0522
_refine_ls_shift/su_max 0.012
_refine_ls_shift/su_mean 0.000
_refine_ls_structure_factor_coef Fsqd
_refine_ls_weighting_details 'calc w=1/[\s^2^(Fo^2^)+(0.1117P)^2^+4.6836P] where P=(Fo^2^+2Fc^2^)/3'
_refine_ls_weighting_scheme calc
_refine_ls_wR_factor_gt 0.1645
_refine_ls_wR_factor_ref 0.1723
_reflns_number_gt 6911
_reflns_number_total 7817
_reflns_threshold_expression >2sigma(I)
_cod_data_source_file c1cc15138j.txt
_cod_data_source_block 1
_cod_depositor_comments
;
The following automatic conversions were performed:

'_exptl_absorpt_correction_type' value 'Multi-scan' changed to
'multi-scan' according to
/usr/data/users/saulius/automatic-downloads/retrospective/RSC/lib/dictionaries/cif_core.dic
dictionary named 'cif_core.dic' version 2.4.2 from 2011-04-26.

Automatic conversion script
Id: cif_fix_values 2281 2013-09-26 08:29:07Z andrius 
;
_cod_original_sg_symbol_H-M P2(1)/c
_cod_database_code 7112531

loop_
_symmetry_equiv_pos_as_xyz
'x, y, z'
'-x, y+1/2, -z+1/2'
'-x, -y, -z'
'x, -y-1/2, z-1/2'

loop_
_atom_site_label
_atom_site_type_symbol
_atom_site_fract_x
_atom_site_fract_y
_atom_site_fract_z
_atom_site_U_iso_or_equiv
_atom_site_adp_type
_atom_site_occupancy
_atom_site_symmetry_multiplicity
_atom_site_calc_flag
_atom_site_refinement_flags
Cd1 Cd 0.25767(2) 0.48046(2) -0.236148(12) 0.03760(13) Uani 1 1 d .
O1 O 0.1838(2) 0.3169(2) -0.21732(15) 0.0522(7) Uani 1 1 d .
O2 O 0.2854(2) 0.3050(2) -0.27600(14) 0.0504(7) Uani 1 1 d .
O3 O 0.1003(3) 0.0140(2) 0.17176(15) 0.0514(8) Uani 1 1 d .
O4 O 0.2496(2) -0.0768(3) 0.17902(13) 0.0510(7) Uani 1 1 d .
O5 O 0.5691(3) -0.5807(4) 0.18904(16) 0.0730(11) Uani 1 1 d .
O6 O 0.6011(3) -0.4309(3) 0.15020(18) 0.0759(11) Uani 1 1 d .
N1 N 0.1523(3) -0.2685(2) -0.25765(15) 0.0449(8) Uani 1 1 d .
H1A H 0.2077 -0.2941 -0.2656 0.054 Uiso 1 1 d R
N2 N 0.1716(2) -0.4056(2) -0.18775(14) 0.0366(6) Uani 1 1 d .
N3 N 0.0693(3) -0.2446(2) -0.18734(15) 0.0428(7) Uani 1 1 d .
N4 N 0.0841(3) -0.3812(2) -0.11410(14) 0.0396(7) Uani 1 1 d .
N5 N -0.0205(3) -0.2266(3) -0.12075(15) 0.0486(8) Uani 1 1 d .
H5C H -0.0383 -0.1637 -0.1365 0.058 Uiso 1 1 d R
N6 N 0.1840(3) -0.5339(3) -0.11548(17) 0.0483(8) Uani 1 1 d .
H6C H 0.2220 -0.5713 -0.1321 0.058 Uiso 1 1 d R
C1 C 0.1306(3) -0.3066(3) -0.20942(17) 0.0372(7) Uani 1 1 d .
C2 C 0.0468(3) -0.2867(3) -0.14116(16) 0.0373(7) Uani 1 1 d .
C3 C 0.1455(3) -0.4375(3) -0.13936(16) 0.0356(7) Uani 1 1 d .
C4 C 0.0838(4) -0.1851(3) -0.29692(19) 0.0469(9) Uani 1 1 d .
H4A H 0.0106 -0.1897 -0.2945 0.056 Uiso 1 1 calc R
H4B H 0.0794 -0.2013 -0.3374 0.056 Uiso 1 1 calc R
C5 C -0.0644(4) -0.2592(4) -0.0751(2) 0.0546(11) Uani 1 1 d .
H5A H -0.0569 -0.3372 -0.0699 0.066 Uiso 1 1 calc R
H5B H -0.1417 -0.2421 -0.0877 0.066 Uiso 1 1 calc R
C6 C 0.1686(4) -0.5787(4) -0.06314(18) 0.0503(10) Uani 1 1 d .
H6A H 0.1550 -0.6559 -0.0689 0.060 Uiso 1 1 calc R
H6B H 0.1045 -0.5459 -0.0576 0.060 Uiso 1 1 calc R
C7 C 0.2234(3) 0.2624(3) -0.2500(2) 0.0448(9) Uani 1 1 d .
C8 C 0.1529(3) -0.0504(3) 0.15079(17) 0.0407(8) Uani 1 1 d .
C9 C 0.5438(4) -0.5129(4) 0.1480(2) 0.0534(11) Uani 1 1 d .
C10 C 0.1248(3) -0.0700(3) -0.28273(17) 0.0407(8) Uani 1 1 d .
C11 C 0.1877(4) -0.0218(3) -0.3131(2) 0.0458(9) Uani 1 1 d .
H11A H 0.2070 -0.0614 -0.3414 0.055 Uiso 1 1 calc R
C12 C 0.2222(3) 0.0851(3) -0.3016(2) 0.0473(9) Uani 1 1 d .
H12A H 0.2647 0.1164 -0.3221 0.057 Uiso 1 1 calc R
C13 C 0.1939(3) 0.1451(3) -0.26004(19) 0.0415(8) Uani 1 1 d .
C14 C 0.1305(4) 0.0970(3) -0.2295(2) 0.0496(10) Uani 1 1 d .
H14A H 0.1114 0.1366 -0.2012 0.059 Uiso 1 1 calc R
C15 C 0.0957(4) -0.0096(3) -0.2412(2) 0.0495(10) Uani 1 1 d .
H15A H 0.0526 -0.0407 -0.2210 0.059 Uiso 1 1 calc R
C16 C -0.0085(3) -0.2046(4) -0.01620(19) 0.0471(9) Uani 1 1 d .
C17 C -0.0649(3) -0.1355(3) 0.0092(2) 0.0485(9) Uani 1 1 d .
H17A H -0.1387 -0.1224 -0.0100 0.058 Uiso 1 1 calc R
C18 C -0.0133(3) -0.0859(3) 0.06227(19) 0.0474(9) Uani 1 1 d .
H18A H -0.0527 -0.0405 0.0789 0.057 Uiso 1 1 calc R
C19 C 0.0974(3) -0.1027(3) 0.09161(17) 0.0403(8) Uani 1 1 d .
C20 C 0.1543(4) -0.1706(5) 0.0663(2) 0.0647(14) Uani 1 1 d .
H20A H 0.2283 -0.1828 0.0854 0.078 Uiso 1 1 calc R
C21 C 0.1022(4) -0.2207(5) 0.0127(2) 0.0736(17) Uani 1 1 d .
H21A H 0.1417 -0.2656 -0.0042 0.088 Uiso 1 1 calc R
C22 C 0.2653(3) -0.5613(3) -0.00782(19) 0.0484(9) Uani 1 1 d .
C23 C 0.3202(6) -0.4646(5) 0.0047(3) 0.096(3) Uani 1 1 d .
H23A H 0.2961 -0.4069 -0.0213 0.116 Uiso 1 1 calc R
C24 C 0.4088(6) -0.4497(5) 0.0540(3) 0.095(2) Uani 1 1 d .
H24A H 0.4449 -0.3834 0.0600 0.115 Uiso 1 1 calc R
C25 C 0.4450(4) -0.5302(4) 0.0943(2) 0.0514(10) Uani 1 1 d .
C26 C 0.3903(4) -0.6282(4) 0.0840(2) 0.0611(12) Uani 1 1 d .
H26A H 0.4127 -0.6843 0.1113 0.073 Uiso 1 1 calc R
C27 C 0.3022(4) -0.6426(4) 0.0332(2) 0.0595(12) Uani 1 1 d .
H27A H 0.2668 -0.7093 0.0265 0.071 Uiso 1 1 calc R
N7 N 0.4939(3) 0.2289(4) -0.2469(2) 0.0766(14) Uani 1 1 d .
H7A H 0.4253 0.2530 -0.2643 0.092 Uiso 1 1 calc R
H7B H 0.5088 0.1805 -0.2715 0.092 Uiso 1 1 calc R
C29 C 0.5007(6) 0.1746(9) -0.1908(4) 0.121(3) Uani 1 1 d .
H29A H 0.4495 0.1157 -0.1985 0.181 Uiso 1 1 calc R
H29B H 0.4839 0.2257 -0.1646 0.181 Uiso 1 1 calc R
H29C H 0.5733 0.1471 -0.1726 0.181 Uiso 1 1 calc R
O1W O 0.3657(8) -0.8920(7) 0.1228(5) 0.194(4) Uani 1 1 d .
O2W O 0.3698(10) -0.1060(12) -0.0362(11) 0.448(14) Uani 1 1 d .
C28 C 0.5693(6) 0.3198(7) -0.2383(5) 0.134(4) Uani 1 1 d .
H28A H 0.5621 0.3525 -0.2758 0.201 Uiso 1 1 calc R
H28B H 0.6428 0.2943 -0.2205 0.201 Uiso 1 1 calc R
H28C H 0.5527 0.3725 -0.2128 0.201 Uiso 1 1 calc R

loop_
_atom_site_aniso_label
_atom_site_aniso_U_11
_atom_site_aniso_U_22
_atom_site_aniso_U_33
_atom_site_aniso_U_23
_atom_site_aniso_U_13
_atom_site_aniso_U_12
Cd1 0.04302(18) 0.02680(17) 0.0400(2) 0.00197(9) 0.00930(13) 0.00081(9)
O1 0.0609(17) 0.0285(12) 0.072(2) -0.0079(13) 0.0274(16) -0.0047(12)
O2 0.0522(16) 0.0324(13) 0.068(2) 0.0043(13) 0.0217(14) -0.0005(12)
O3 0.0593(18) 0.0448(16) 0.0453(19) -0.0087(13) 0.0102(15) 0.0094(13)
O4 0.0487(15) 0.0593(18) 0.0408(16) -0.0066(13) 0.0086(12) 0.0043(13)
O5 0.0555(18) 0.104(3) 0.049(2) 0.020(2) 0.0025(15) -0.0129(19)
O6 0.064(2) 0.0529(19) 0.082(3) -0.0022(19) -0.0159(18) -0.0005(16)
N1 0.066(2) 0.0257(14) 0.049(2) 0.0031(13) 0.0264(17) 0.0026(13)
N2 0.0422(15) 0.0292(14) 0.0374(17) 0.0005(12) 0.0112(13) 0.0017(11)
N3 0.0575(19) 0.0286(14) 0.0414(18) 0.0002(13) 0.0150(15) 0.0075(13)
N4 0.0483(16) 0.0364(15) 0.0314(16) 0.0009(12) 0.0091(13) 0.0028(13)
N5 0.062(2) 0.0470(18) 0.0369(19) -0.0048(14) 0.0154(16) 0.0142(16)
N6 0.064(2) 0.0380(17) 0.041(2) 0.0099(14) 0.0147(17) 0.0106(15)
C1 0.0465(18) 0.0245(15) 0.039(2) -0.0004(13) 0.0111(15) -0.0018(13)
C2 0.0425(18) 0.0339(17) 0.0319(19) -0.0056(14) 0.0071(14) 0.0014(14)
C3 0.0389(16) 0.0308(16) 0.0305(18) 0.0022(13) 0.0022(14) 0.0004(13)
C4 0.065(2) 0.0294(17) 0.042(2) 0.0026(15) 0.0119(19) 0.0001(16)
C5 0.051(2) 0.066(3) 0.045(3) -0.014(2) 0.0144(19) -0.003(2)
C6 0.057(2) 0.045(2) 0.041(2) 0.0111(17) 0.0040(18) -0.0048(18)
C7 0.0418(18) 0.0306(18) 0.054(2) 0.0048(17) 0.0051(17) -0.0008(15)
C8 0.052(2) 0.0338(17) 0.035(2) 0.0018(15) 0.0135(16) -0.0003(15)
C9 0.043(2) 0.064(3) 0.046(3) -0.003(2) 0.0060(19) 0.0068(19)
C10 0.0484(19) 0.0281(16) 0.042(2) 0.0055(14) 0.0103(16) 0.0038(14)
C11 0.059(2) 0.0342(19) 0.048(3) 0.0013(15) 0.024(2) 0.0051(16)
C12 0.055(2) 0.0364(19) 0.054(3) 0.0053(17) 0.0224(19) 0.0009(16)
C13 0.0452(19) 0.0249(15) 0.054(2) 0.0047(15) 0.0145(17) 0.0040(14)
C14 0.063(2) 0.0311(17) 0.061(3) 0.0001(18) 0.030(2) 0.0019(17)
C15 0.063(3) 0.0318(18) 0.061(3) 0.0043(18) 0.030(2) 0.0004(17)
C16 0.055(2) 0.051(2) 0.039(2) -0.0057(17) 0.0198(17) -0.0019(18)
C17 0.0413(19) 0.051(2) 0.053(3) -0.0094(19) 0.0146(17) 0.0001(16)
C18 0.049(2) 0.046(2) 0.049(2) -0.0094(18) 0.0183(18) 0.0033(17)
C19 0.0461(19) 0.0400(18) 0.036(2) 0.0012(15) 0.0142(15) 0.0017(15)
C20 0.045(2) 0.095(4) 0.049(3) -0.019(3) 0.0078(19) 0.018(2)
C21 0.057(3) 0.109(4) 0.050(3) -0.030(3) 0.009(2) 0.024(3)
C22 0.052(2) 0.043(2) 0.045(2) 0.0064(18) 0.0083(18) -0.0005(17)
C23 0.104(5) 0.056(3) 0.083(4) 0.028(3) -0.032(4) -0.019(3)
C24 0.102(5) 0.055(3) 0.086(5) 0.017(3) -0.028(4) -0.021(3)
C25 0.045(2) 0.057(3) 0.046(3) -0.0002(19) 0.0057(18) 0.0011(17)
C26 0.061(3) 0.063(3) 0.048(3) 0.018(2) 0.002(2) -0.008(2)
C27 0.067(3) 0.054(2) 0.050(3) 0.013(2) 0.009(2) -0.017(2)
N7 0.053(2) 0.088(3) 0.086(4) -0.027(3) 0.019(2) 0.009(2)
C29 0.091(5) 0.164(9) 0.100(6) 0.006(6) 0.020(4) 0.048(5)
O1W 0.223(9) 0.160(7) 0.250(10) 0.042(7) 0.147(9) -0.028(6)
O2W 0.179(10) 0.296(16) 0.93(4) 0.12(2) 0.268(19) -0.070(10)
C28 0.086(5) 0.116(6) 0.217(11) -0.067(7) 0.073(6) -0.022(5)

loop_
_atom_type_symbol
_atom_type_description
_atom_type_scat_dispersion_real
_atom_type_scat_dispersion_imag
_atom_type_scat_source
C C 0.0030 0.0020 'International Tables Vol C Tables 4.2.6.8 and 6.1.1.4'
H H 0.0000 0.0000 'International Tables Vol C Tables 4.2.6.8 and 6.1.1.4'
Cd Cd -0.8080 1.2020 'International Tables Vol C Tables 4.2.6.8 and 6.1.1.4'
N N 0.0060 0.0030 'International Tables Vol C Tables 4.2.6.8 and 6.1.1.4'
O O 0.0110 0.0060 'International Tables Vol C Tables 4.2.6.8 and 6.1.1.4'

loop_
_geom_angle_atom_site_label_1
_geom_angle_atom_site_label_2
_geom_angle_atom_site_label_3
_geom_angle
_geom_angle_site_symmetry_1
_geom_angle_site_symmetry_3
N2 Cd1 O4 103.37(11) 1_565 4_565
N2 Cd1 O1 97.73(10) 1_565 .
O4 Cd1 O1 134.74(11) 4_565 .
N2 Cd1 O6 94.96(13) 1_565 3_655
O4 Cd1 O6 134.36(13) 4_565 3_655
O1 Cd1 O6 81.86(13) . 3_655
N2 Cd1 O2 152.54(10) 1_565 .
O4 Cd1 O2 94.85(11) 4_565 .
O1 Cd1 O2 55.24(10) . .
O6 Cd1 O2 86.47(12) 3_655 .
N2 Cd1 O3 92.04(11) 1_565 4_565
O4 Cd1 O3 54.36(10) 4_565 4_565
O1 Cd1 O3 85.65(11) . 4_565
O6 Cd1 O3 166.39(11) 3_655 4_565
O2 Cd1 O3 81.97(11) . 4_565
N2 Cd1 O5 88.97(13) 1_565 3_655
O4 Cd1 O5 85.39(11) 4_565 3_655
O1 Cd1 O5 134.97(12) . 3_655
O6 Cd1 O5 53.16(13) 3_655 3_655
O2 Cd1 O5 113.11(13) . 3_655
O3 Cd1 O5 138.81(11) 4_565 3_655
N2 Cd1 C7 124.89(12) 1_565 .
O4 Cd1 C7 116.04(12) 4_565 .
O1 Cd1 C7 27.40(12) . .
O6 Cd1 C7 84.21(12) 3_655 .
O2 Cd1 C7 27.86(11) . .
O3 Cd1 C7 82.21(11) 4_565 .
O5 Cd1 C7 129.18(13) 3_655 .
N2 Cd1 C8 97.79(11) 1_565 4_565
O4 Cd1 C8 27.22(11) 4_565 4_565
O1 Cd1 C8 110.99(12) . 4_565
O6 Cd1 C8 160.36(14) 3_655 4_565
O2 Cd1 C8 89.04(11) . 4_565
O3 Cd1 C8 27.17(11) 4_565 4_565
O5 Cd1 C8 112.07(12) 3_655 4_565
C7 Cd1 C8 100.46(12) . 4_565
N2 Cd1 C9 90.65(13) 1_565 3_655
O4 Cd1 C9 110.91(13) 4_565 3_655
O1 Cd1 C9 108.37(14) . 3_655
O6 Cd1 C9 26.52(14) 3_655 3_655
O2 Cd1 C9 101.95(12) . 3_655
O3 Cd1 C9 165.23(13) 4_565 3_655
O5 Cd1 C9 26.73(13) 3_655 3_655
C7 Cd1 C9 107.98(13) . 3_655
C8 Cd1 C9 138.08(14) 4_565 3_655
C7 O1 Cd1 93.9(2) . .
C7 O2 Cd1 88.9(2) . .
C8 O3 Cd1 88.5(2) . 4_566
C8 O4 Cd1 95.2(2) . 4_566
C9 O5 Cd1 89.5(3) . 3_655
C9 O6 Cd1 96.3(3) . 3_655
C1 N1 C4 122.3(3) . .
C1 N1 H1A 118.5 . .
C4 N1 H1A 119.1 . .
C1 N2 C3 114.0(3) . .
C1 N2 Cd1 122.9(2) . 1_545
C3 N2 Cd1 122.6(2) . 1_545
C1 N3 C2 114.9(3) . .
C3 N4 C2 114.0(3) . .
C2 N5 C5 125.4(4) . .
C2 N5 H5C 116.8 . .
C5 N5 H5C 117.9 . .
C3 N6 C6 124.9(4) . .
C3 N6 H6C 117.8 . .
C6 N6 H6C 117.2 . .
N3 C1 N1 116.8(3) . .
N3 C1 N2 125.0(3) . .
N1 C1 N2 118.1(3) . .
N3 C2 N4 126.5(3) . .
N3 C2 N5 115.0(3) . .
N4 C2 N5 118.4(3) . .
N4 C3 N6 117.5(3) . .
N4 C3 N2 125.4(3) . .
N6 C3 N2 117.1(3) . .
N1 C4 C10 114.6(3) . .
N1 C4 H4A 108.6 . .
C10 C4 H4A 108.6 . .
N1 C4 H4B 108.6 . .
C10 C4 H4B 108.6 . .
H4A C4 H4B 107.6 . .
N5 C5 C16 113.0(4) . .
N5 C5 H5A 109.0 . .
C16 C5 H5A 109.0 . .
N5 C5 H5B 109.0 . .
C16 C5 H5B 109.0 . .
H5A C5 H5B 107.8 . .
N6 C6 C22 113.3(4) . .
N6 C6 H6A 108.9 . .
C22 C6 H6A 108.9 . .
N6 C6 H6B 108.9 . .
C22 C6 H6B 108.9 . .
H6A C6 H6B 107.7 . .
O1 C7 O2 121.9(4) . .
O1 C7 C13 118.8(4) . .
O2 C7 C13 119.3(4) . .
O1 C7 Cd1 58.72(19) . .
O2 C7 Cd1 63.2(2) . .
C13 C7 Cd1 174.8(3) . .
O3 C8 O4 121.8(4) . .
O3 C8 C19 119.4(4) . .
O4 C8 C19 118.8(3) . .
O3 C8 Cd1 64.3(2) . 4_566
O4 C8 Cd1 57.6(2) . 4_566
C19 C8 Cd1 173.0(3) . 4_566
O6 C9 O5 120.7(4) . .
O6 C9 C25 118.7(5) . .
O5 C9 C25 120.6(4) . .
O6 C9 Cd1 57.2(2) . 3_655
O5 C9 Cd1 63.8(3) . 3_655
C25 C9 Cd1 172.0(4) . 3_655
C15 C10 C11 119.1(3) . .
C15 C10 C4 120.5(4) . .
C11 C10 C4 120.4(4) . .
C10 C11 C12 120.5(4) . .
C10 C11 H11A 119.8 . .
C12 C11 H11A 119.8 . .
C13 C12 C11 120.5(4) . .
C13 C12 H12A 119.7 . .
C11 C12 H12A 119.7 . .
C12 C13 C14 119.1(3) . .
C12 C13 C7 121.3(4) . .
C14 C13 C7 119.4(4) . .
C13 C14 C15 120.4(4) . .
C13 C14 H14A 119.8 . .
C15 C14 H14A 119.8 . .
C10 C15 C14 120.4(4) . .
C10 C15 H15A 119.8 . .
C14 C15 H15A 119.8 . .
C17 C16 C21 118.5(4) . .
C17 C16 C5 121.3(4) . .
C21 C16 C5 120.2(4) . .
C18 C17 C16 120.7(4) . .
C18 C17 H17A 119.6 . .
C16 C17 H17A 119.6 . .
C17 C18 C19 120.9(4) . .
C17 C18 H18A 119.5 . .
C19 C18 H18A 119.5 . .
C20 C19 C18 118.6(4) . .
C20 C19 C8 120.7(4) . .
C18 C19 C8 120.6(3) . .
C21 C20 C19 120.5(4) . .
C21 C20 H20A 119.8 . .
C19 C20 H20A 119.8 . .
C20 C21 C16 120.7(4) . .
C20 C21 H21A 119.6 . .
C16 C21 H21A 119.6 . .
C23 C22 C27 116.3(4) . .
C23 C22 C6 122.6(4) . .
C27 C22 C6 121.2(4) . .
C24 C23 C22 122.5(5) . .
C24 C23 H23A 118.7 . .
C22 C23 H23A 118.7 . .
C23 C24 C25 121.0(5) . .
C23 C24 H24A 119.5 . .
C25 C24 H24A 119.5 . .
C24 C25 C26 118.3(5) . .
C24 C25 C9 120.3(4) . .
C26 C25 C9 121.3(4) . .
C25 C26 C27 119.9(4) . .
C25 C26 H26A 120.1 . .
C27 C26 H26A 120.1 . .
C22 C27 C26 122.0(4) . .
C22 C27 H27A 119.0 . .
C26 C27 H27A 119.0 . .
C29 N7 C28 112.3(7) . .
C29 N7 H7A 109.1 . .
C28 N7 H7A 109.1 . .
C29 N7 H7B 109.1 . .
C28 N7 H7B 109.1 . .
H7A N7 H7B 107.9 . .
N7 C29 H29A 109.5 . .
N7 C29 H29B 109.5 . .
H29A C29 H29B 109.5 . .
N7 C29 H29C 109.5 . .
H29A C29 H29C 109.5 . .
H29B C29 H29C 109.5 . .
N7 C28 H28A 109.5 . .
N7 C28 H28B 109.5 . .
H28A C28 H28B 109.5 . .
N7 C28 H28C 109.5 . .
H28A C28 H28C 109.5 . .
H28B C28 H28C 109.5 . .

loop_
_geom_bond_atom_site_label_1
_geom_bond_atom_site_label_2
_geom_bond_distance
_geom_bond_site_symmetry_2
Cd1 N2 2.320(3) 1_565
Cd1 O4 2.320(3) 4_565
Cd1 O1 2.336(3) .
Cd1 O6 2.345(3) 3_655
Cd1 O2 2.436(3) .
Cd1 O3 2.467(3) 4_565
Cd1 O5 2.488(4) 3_655
Cd1 C7 2.727(4) .
Cd1 C8 2.738(4) 4_565
Cd1 C9 2.773(5) 3_655
O1 C7 1.258(5) .
O2 C7 1.275(5) .
O3 C8 1.250(5) .
O3 Cd1 2.467(3) 4_566
O4 C8 1.257(5) .
O4 Cd1 2.320(3) 4_566
O5 C9 1.247(6) .
O5 Cd1 2.488(4) 3_655
O6 C9 1.245(6) .
O6 Cd1 2.345(3) 3_655
N1 C1 1.354(5) .
N1 C4 1.477(5) .
N1 H1A 0.8601 .
N2 C1 1.364(4) .
N2 C3 1.362(5) .
N2 Cd1 2.320(3) 1_545
N3 C1 1.328(5) .
N3 C2 1.333(5) .
N4 C3 1.338(5) .
N4 C2 1.343(5) .
N5 C2 1.349(5) .
N5 C5 1.441(6) .
N5 H5C 0.8600 .
N6 C3 1.342(5) .
N6 C6 1.437(6) .
N6 H6C 0.8600 .
C4 C10 1.515(5) .
C4 H4A 0.9700 .
C4 H4B 0.9700 .
C5 C16 1.514(6) .
C5 H5A 0.9700 .
C5 H5B 0.9700 .
C6 C22 1.512(6) .
C6 H6A 0.9700 .
C6 H6B 0.9700 .
C7 C13 1.496(5) .
C8 C19 1.507(6) .
C8 Cd1 2.738(4) 4_566
C9 C25 1.505(7) .
C9 Cd1 2.773(5) 3_655
C10 C15 1.384(6) .
C10 C11 1.387(6) .
C11 C12 1.391(6) .
C11 H11A 0.9300 .
C12 C13 1.378(6) .
C12 H12A 0.9300 .
C13 C14 1.393(6) .
C14 C15 1.389(5) .
C14 H14A 0.9300 .
C15 H15A 0.9300 .
C16 C17 1.382(6) .
C16 C21 1.389(6) .
C17 C18 1.370(6) .
C17 H17A 0.9300 .
C18 C19 1.391(6) .
C18 H18A 0.9300 .
C19 C20 1.377(6) .
C20 C21 1.384(7) .
C20 H20A 0.9300 .
C21 H21A 0.9300 .
C22 C23 1.371(7) .
C22 C27 1.374(6) .
C23 C24 1.363(8) .
C23 H23A 0.9300 .
C24 C25 1.355(7) .
C24 H24A 0.9300 .
C25 C26 1.382(7) .
C26 C27 1.382(7) .
C26 H26A 0.9300 .
C27 H27A 0.9300 .
N7 C29 1.475(9) .
N7 C28 1.456(9) .
N7 H7A 0.9000 .
N7 H7B 0.9000 .
C29 H29A 0.9600 .
C29 H29B 0.9600 .
C29 H29C 0.9600 .
C28 H28A 0.9600 .
C28 H28B 0.9600 .
C28 H28C 0.9600 .

loop_
_geom_torsion_atom_site_label_1
_geom_torsion_atom_site_label_2
_geom_torsion_atom_site_label_3
_geom_torsion_atom_site_label_4
_geom_torsion
_geom_torsion_site_symmetry_1
N2 Cd1 O1 C7 172.9(2) 1_565
O4 Cd1 O1 C7 55.4(3) 4_565
O6 Cd1 O1 C7 -93.1(3) 3_655
O2 Cd1 O1 C7 -1.8(2) .
O3 Cd1 O1 C7 81.5(3) 4_565
O5 Cd1 O1 C7 -90.8(3) 3_655
C8 Cd1 O1 C7 71.5(3) 4_565
C9 Cd1 O1 C7 -93.8(3) 3_655
N2 Cd1 O2 C7 -9.7(4) 1_565
O4 Cd1 O2 C7 -141.5(2) 4_565
O1 Cd1 O2 C7 1.8(2) .
O6 Cd1 O2 C7 84.3(3) 3_655
O3 Cd1 O2 C7 -88.5(2) 4_565
O5 Cd1 O2 C7 131.5(2) 3_655
C8 Cd1 O2 C7 -114.8(2) 4_565
C9 Cd1 O2 C7 105.9(3) 3_655
C2 N3 C1 N1 177.8(3) .
C2 N3 C1 N2 -1.2(5) .
C4 N1 C1 N3 -21.1(5) .
C4 N1 C1 N2 157.9(3) .
C3 N2 C1 N3 -0.8(5) .
Cd1 N2 C1 N3 171.3(3) 1_545
C3 N2 C1 N1 -179.8(3) .
Cd1 N2 C1 N1 -7.7(5) 1_545
C1 N3 C2 N4 3.4(6) .
C1 N3 C2 N5 -176.4(3) .
C3 N4 C2 N3 -3.1(5) .
C3 N4 C2 N5 176.7(3) .
C5 N5 C2 N3 174.1(4) .
C5 N5 C2 N4 -5.8(6) .
C2 N4 C3 N6 -178.7(3) .
C2 N4 C3 N2 0.7(5) .
C6 N6 C3 N4 -3.2(6) .
C6 N6 C3 N2 177.4(4) .
C1 N2 C3 N4 1.1(5) .
Cd1 N2 C3 N4 -171.0(3) 1_545
C1 N2 C3 N6 -179.5(3) .
Cd1 N2 C3 N6 8.4(4) 1_545
C1 N1 C4 C10 95.0(5) .
C2 N5 C5 C16 104.1(5) .
C3 N6 C6 C22 -98.2(5) .
Cd1 O1 C7 O2 3.3(4) .
Cd1 O1 C7 C13 -174.7(3) .
Cd1 O2 C7 O1 -3.1(4) .
Cd1 O2 C7 C13 174.9(3) .
N2 Cd1 C7 O1 -8.5(3) 1_565
O4 Cd1 C7 O1 -139.4(2) 4_565
O6 Cd1 C7 O1 83.5(3) 3_655
O2 Cd1 C7 O1 176.9(4) .
O3 Cd1 C7 O1 -95.6(3) 4_565
O5 Cd1 C7 O1 114.1(3) 3_655
C8 Cd1 C7 O1 -115.8(3) 4_565
C9 Cd1 C7 O1 95.4(3) 3_655
N2 Cd1 C7 O2 174.6(2) 1_565
O4 Cd1 C7 O2 43.7(3) 4_565
O1 Cd1 C7 O2 -176.9(4) .
O6 Cd1 C7 O2 -93.4(3) 3_655
O3 Cd1 C7 O2 87.5(2) 4_565
O5 Cd1 C7 O2 -62.7(3) 3_655
C8 Cd1 C7 O2 67.3(2) 4_565
C9 Cd1 C7 O2 -81.5(3) 3_655
Cd1 O3 C8 O4 -3.3(4) 4_566
Cd1 O3 C8 C19 173.3(3) 4_566
Cd1 O4 C8 O3 3.5(4) 4_566
Cd1 O4 C8 C19 -173.1(3) 4_566
Cd1 O6 C9 O5 6.5(5) 3_655
Cd1 O6 C9 C25 -172.0(4) 3_655
Cd1 O5 C9 O6 -6.1(5) 3_655
Cd1 O5 C9 C25 172.4(4) 3_655
N1 C4 C10 C15 -86.7(5) .
N1 C4 C10 C11 96.3(5) .
C15 C10 C11 C12 0.7(7) .
C4 C10 C11 C12 177.8(4) .
C10 C11 C12 C13 -0.3(7) .
C11 C12 C13 C14 0.2(6) .
C11 C12 C13 C7 -175.7(4) .
O1 C7 C13 C12 170.9(4) .
O2 C7 C13 C12 -7.2(6) .
O1 C7 C13 C14 -5.0(6) .
O2 C7 C13 C14 177.0(4) .
C12 C13 C14 C15 -0.5(6) .
C7 C13 C14 C15 175.5(4) .
C11 C10 C15 C14 -1.0(7) .
C4 C10 C15 C14 -178.0(4) .
C13 C14 C15 C10 0.9(7) .
N5 C5 C16 C17 116.4(5) .
N5 C5 C16 C21 -61.6(6) .
C21 C16 C17 C18 -1.5(7) .
C5 C16 C17 C18 -179.6(4) .
C16 C17 C18 C19 0.9(7) .
C17 C18 C19 C20 -0.2(7) .
C17 C18 C19 C8 -178.3(4) .
O3 C8 C19 C20 177.4(4) .
O4 C8 C19 C20 -5.9(6) .
O3 C8 C19 C18 -4.5(6) .
O4 C8 C19 C18 172.2(4) .
C18 C19 C20 C21 0.1(8) .
C8 C19 C20 C21 178.3(5) .
C19 C20 C21 C16 -0.8(10) .
C17 C16 C21 C20 1.5(9) .
C5 C16 C21 C20 179.5(5) .
N6 C6 C22 C23 43.1(7) .
N6 C6 C22 C27 -137.6(5) .
C27 C22 C23 C24 2.1(12) .
C6 C22 C23 C24 -178.6(7) .
C22 C23 C24 C25 -2.1(14) .
C23 C24 C25 C26 0.4(12) .
C23 C24 C25 C9 179.2(7) .
O6 C9 C25 C24 -11.1(8) .
O5 C9 C25 C24 170.4(6) .
O6 C9 C25 C26 167.7(5) .
O5 C9 C25 C26 -10.8(8) .
C24 C25 C26 C27 1.1(9) .
C9 C25 C26 C27 -177.7(5) .
C23 C22 C27 C26 -0.6(9) .
C6 C22 C27 C26 -179.9(5) .
C25 C26 C27 C22 -1.0(8) .
